data_4073456
loop_
_publ_author_name
'Chanda, Nripen'
'Sharp, Paul R.'

_publ_section_title
;
 Bromination of a Naphthalene Platinacycle
;
_journal_issue 14
_journal_name_full Organometallics
_journal_page_first 3368
_journal_paper_doi 10.1021/om7003404
_journal_volume 26
_journal_year 2007
_chemical_formula_moiety 'C16 H21 Br4 P Pt'
_chemical_formula_sum 'C16 H21 Br4 P Pt'
_chemical_formula_weight 759.03
_chemical_name_systematic
; 
 ? 
;
_space_group_IT_number 14
_symmetry_cell_setting monoclinic
_symmetry_space_group_name_Hall '-P 2ybc'
_symmetry_space_group_name_H-M 'P 1 21/c 1'
_atom_sites_solution_hydrogens geom
_atom_sites_solution_primary direct
_atom_sites_solution_secondary difmap
_audit_creation_method SHELXL-97
_cell_angle_alpha 90.00
_cell_angle_beta 91.674(4)
_cell_angle_gamma 90.00
_cell_formula_units_Z 4
_cell_length_a 14.251(3)
_cell_length_b 10.554(2)
_cell_length_c 13.122(3)
_cell_measurement_reflns_used 5578
_cell_measurement_temperature 173(2)
_cell_measurement_theta_max 27.03
_cell_measurement_theta_min 2.40
_cell_volume 1972.8(7)
_computing_cell_refinement 'Bruker XSCANS'
_computing_data_collection 'Bruker XSCANS'
_computing_data_reduction 'Bruker SHELXTL'
_computing_structure_refinement 'SHELXL-97 (Sheldrick, 1997)'
_computing_structure_solution 'SHELXS-97 (Sheldrick, 1990)'
_diffrn_ambient_temperature 173(2)
_diffrn_measured_fraction_theta_full 0.992
_diffrn_measured_fraction_theta_max 0.992
_diffrn_measurement_device_type 'Bruker P4'
_diffrn_measurement_method '\w scans'
_diffrn_radiation_monochromator graphite
_diffrn_radiation_source 'sealed tube'
_diffrn_radiation_type MoK\a
_diffrn_radiation_wavelength 0.71073
_diffrn_reflns_av_R_equivalents 0.0512
_diffrn_reflns_av_sigmaI/netI 0.0559
_diffrn_reflns_limit_h_max 18
_diffrn_reflns_limit_h_min -18
_diffrn_reflns_limit_k_max 11
_diffrn_reflns_limit_k_min -13
_diffrn_reflns_limit_l_max 16
_diffrn_reflns_limit_l_min -16
_diffrn_reflns_number 13462
_diffrn_reflns_theta_full 27.11
_diffrn_reflns_theta_max 27.11
_diffrn_reflns_theta_min 1.43
_diffrn_standards_decay_% 0.0
_exptl_absorpt_coefficient_mu 15.289
_exptl_absorpt_correction_T_max 0.1146
_exptl_absorpt_correction_T_min 0.0487
_exptl_absorpt_correction_type multi-scan
_exptl_absorpt_process_details
;
 Data were corrected for decay and absorption using the program SADABS 
 based on the method of R.H. Blessing (Acta Cryst. A51, 33-38, 1995).   
;
_exptl_crystal_colour RED
_exptl_crystal_density_diffrn 2.555
_exptl_crystal_density_method 'not measured'
_exptl_crystal_description PRISM
_exptl_crystal_F_000 1400
_exptl_crystal_size_max 0.50
_exptl_crystal_size_mid 0.35
_exptl_crystal_size_min 0.25
_refine_diff_density_max 1.971
_refine_diff_density_min -2.937
_refine_diff_density_rms 0.270
_refine_ls_extinction_method none
_refine_ls_goodness_of_fit_ref 1.031
_refine_ls_hydrogen_treatment mixed
_refine_ls_matrix_type full
_refine_ls_number_parameters 202
_refine_ls_number_reflns 4326
_refine_ls_number_restraints 0
_refine_ls_restrained_S_all 1.031
_refine_ls_R_factor_all 0.0525
_refine_ls_R_factor_gt 0.0342
_refine_ls_shift/su_max 0.001
_refine_ls_shift/su_mean 0.000
_refine_ls_structure_factor_coef Fsqd
_refine_ls_weighting_details 'calc w=1/[\s^2^(Fo^2^)+(0.0451P)^2^+0.0000P], P=(Fo^2^+2Fc^2^)/3'
_refine_ls_weighting_scheme calc
_refine_ls_wR_factor_gt 0.0799
_refine_ls_wR_factor_ref 0.0878
_reflns_number_gt 3422
_reflns_number_total 4326
_reflns_threshold_expression >2sigma(I)
_cod_data_source_file om7003404-file002.cif
_cod_data_source_block Pt(h2-8-bromonaphthalen-1-yl)(Br)3(PEt3)_(5)
_cod_depositor_comments
;
The following automatic conversions were performed:

'_symmetry_cell_setting' value 'Monoclinic' changed to 'monoclinic'
according to /home/saulius/struct/CIF-dictionaries/cif_core.dic
dictionary named 'cif_core.dic' version 2.4.1 from 2010-06-29.

Automatic conversion script
Id: cif_fix_values 1715 2011-07-08 13:25:40Z adriana 
;
_cod_original_cell_volume 1972.9(8)
_cod_original_sg_symbol_H-M 'P2(1)/c  '
_cod_database_code 4073456

loop_
_symmetry_equiv_pos_as_xyz
'x, y, z'
'-x, y+1/2, -z+1/2'
'-x, -y, -z'
'x, -y-1/2, z-1/2'

loop_
_atom_site_label
_atom_site_type_symbol
_atom_site_fract_x
_atom_site_fract_y
_atom_site_fract_z
_atom_site_U_iso_or_equiv
_atom_site_adp_type
_atom_site_occupancy
_atom_site_symmetry_multiplicity
_atom_site_calc_flag
_atom_site_refinement_flags
Pt1 Pt 0.776701(17) 0.01426(2) 0.216436(19) 0.01124(9) Uani 1 1 d .
Br1 Br 0.72567(5) 0.18409(6) 0.08490(5) 0.02068(17) Uani 1 1 d .
Br2 Br 0.90482(5) -0.03888(6) 0.10058(5) 0.01769(16) Uani 1 1 d .
Br3 Br 0.63987(5) 0.05866(7) 0.32249(5) 0.01907(17) Uani 1 1 d .
Br4 Br 0.86766(5) 0.19633(6) 0.30366(5) 0.01828(16) Uani 1 1 d .
P1 P 0.84619(11) -0.13701(15) 0.31977(13) 0.0110(3) Uani 1 1 d .
C1 C 0.6852(4) -0.1038(6) 0.1372(5) 0.0130(13) Uani 1 1 d .
C2 C 0.6520(4) -0.2146(6) 0.1726(5) 0.0159(14) Uani 1 1 d .
H10 H 0.6713 -0.2415 0.2390 0.019 Uiso 1 1 calc R
C3 C 0.5895(5) -0.2924(6) 0.1146(6) 0.0192(15) Uani 1 1 d .
H9 H 0.5682 -0.3697 0.1428 0.023 Uiso 1 1 calc R
C4 C 0.5597(5) -0.2580(6) 0.0193(5) 0.0174(15) Uani 1 1 d .
H8 H 0.5200 -0.3127 -0.0199 0.021 Uiso 1 1 calc R
C5 C 0.5537(5) -0.0978(7) -0.1189(5) 0.0216(16) Uani 1 1 d .
H6 H 0.5142 -0.1520 -0.1589 0.026 Uiso 1 1 calc R
C6 C 0.5763(5) 0.0189(7) -0.1556(6) 0.0202(16) Uani 1 1 d .
H5 H 0.5537 0.0441 -0.2214 0.024 Uiso 1 1 calc R
C7 C 0.6325(5) 0.1019(7) -0.0971(5) 0.0198(15) Uani 1 1 d .
H4 H 0.6477 0.1838 -0.1218 0.024 Uiso 1 1 calc R
C8 C 0.6650(5) 0.0616(6) -0.0034(6) 0.0179(15) Uani 1 1 d .
C9 C 0.6495(5) -0.0591(6) 0.0384(5) 0.0131(14) Uani 1 1 d .
C10 C 0.5882(5) -0.1401(6) -0.0213(5) 0.0159(14) Uani 1 1 d .
C11 C 0.8602(5) -0.2902(6) 0.2537(5) 0.0149(14) Uani 1 1 d .
H11A H 0.8236 -0.2866 0.1884 0.018 Uiso 1 1 calc R
H11B H 0.9271 -0.2998 0.2369 0.018 Uiso 1 1 calc R
C12 C 0.8302(5) -0.4079(6) 0.3112(6) 0.0240(17) Uani 1 1 d .
H12A H 0.8701 -0.4181 0.3727 0.036 Uiso 1 1 calc R
H12B H 0.8366 -0.4825 0.2675 0.036 Uiso 1 1 calc R
H12C H 0.7646 -0.3990 0.3305 0.036 Uiso 1 1 calc R
C13 C 0.7813(5) -0.1601(6) 0.4367(5) 0.0162(14) Uani 1 1 d .
H13A H 0.7135 -0.1680 0.4191 0.019 Uiso 1 1 calc R
H13B H 0.8020 -0.2402 0.4697 0.019 Uiso 1 1 calc R
C14 C 0.7959(5) -0.0510(7) 0.5119(5) 0.0203(16) Uani 1 1 d .
H14A H 0.8609 -0.0516 0.5383 0.030 Uiso 1 1 calc R
H14B H 0.7532 -0.0610 0.5685 0.030 Uiso 1 1 calc R
H14C H 0.7829 0.0295 0.4771 0.030 Uiso 1 1 calc R
C15 C 0.9651(4) -0.0912(6) 0.3607(5) 0.0137(14) Uani 1 1 d .
H15A H 1.0044 -0.0808 0.3002 0.016 Uiso 1 1 calc R
H15B H 0.9632 -0.0089 0.3968 0.016 Uiso 1 1 calc R
C16 C 1.0088(5) -0.1928(6) 0.4320(5) 0.0188(15) Uani 1 1 d .
H16A H 0.9710 -0.2009 0.4929 0.028 Uiso 1 1 calc R
H16B H 1.0729 -0.1678 0.4522 0.028 Uiso 1 1 calc R
H16C H 1.0102 -0.2743 0.3963 0.028 Uiso 1 1 calc R

loop_
_atom_site_aniso_label
_atom_site_aniso_U_11
_atom_site_aniso_U_22
_atom_site_aniso_U_33
_atom_site_aniso_U_23
_atom_site_aniso_U_13
_atom_site_aniso_U_12
Pt1 0.01188(14) 0.00786(14) 0.01397(15) -0.00025(10) 0.00031(10) -0.00082(9)
Br1 0.0282(4) 0.0100(3) 0.0234(4) 0.0027(3) -0.0056(3) -0.0021(3)
Br2 0.0197(4) 0.0165(4) 0.0172(4) -0.0009(3) 0.0059(3) -0.0029(3)
Br3 0.0141(3) 0.0194(4) 0.0239(4) -0.0057(3) 0.0029(3) 0.0033(3)
Br4 0.0209(4) 0.0121(3) 0.0217(4) -0.0025(3) -0.0015(3) -0.0039(3)
P1 0.0108(8) 0.0082(8) 0.0141(9) 0.0000(6) 0.0009(7) -0.0008(6)
C1 0.012(3) 0.015(3) 0.011(3) -0.003(3) -0.003(3) 0.002(3)
C2 0.012(3) 0.012(3) 0.024(4) 0.002(3) -0.002(3) -0.001(3)
C3 0.014(4) 0.010(3) 0.034(4) -0.001(3) 0.008(3) -0.002(3)
C4 0.013(4) 0.016(4) 0.023(4) -0.009(3) -0.002(3) -0.002(3)
C5 0.016(4) 0.028(4) 0.020(4) -0.006(3) -0.004(3) 0.002(3)
C6 0.021(4) 0.022(4) 0.018(4) -0.003(3) -0.001(3) 0.009(3)
C7 0.018(4) 0.019(4) 0.022(4) 0.003(3) 0.001(3) 0.000(3)
C8 0.017(4) 0.008(3) 0.028(4) 0.000(3) 0.000(3) 0.002(3)
C9 0.011(3) 0.016(3) 0.012(3) -0.002(3) 0.004(3) 0.004(3)
C10 0.012(3) 0.021(4) 0.015(4) 0.001(3) 0.004(3) 0.005(3)
C11 0.014(3) 0.014(4) 0.016(4) -0.003(3) 0.000(3) 0.000(3)
C12 0.030(4) 0.011(4) 0.031(5) 0.000(3) -0.001(3) -0.002(3)
C13 0.016(4) 0.014(4) 0.019(4) 0.000(3) 0.005(3) -0.003(3)
C14 0.029(4) 0.020(4) 0.012(4) -0.002(3) 0.009(3) -0.001(3)
C15 0.011(3) 0.011(3) 0.019(4) -0.001(3) -0.003(3) -0.002(2)
C16 0.013(3) 0.018(4) 0.025(4) 0.000(3) -0.003(3) 0.003(3)

loop_
_atom_type_symbol
_atom_type_description
_atom_type_scat_dispersion_real
_atom_type_scat_dispersion_imag
_atom_type_scat_source
C C 0.0033 0.0016 'International Tables Vol C Tables 4.2.6.8 and 6.1.1.4'
H H 0.0000 0.0000 'International Tables Vol C Tables 4.2.6.8 and 6.1.1.4'
P P 0.1023 0.0942 'International Tables Vol C Tables 4.2.6.8 and 6.1.1.4'
Br Br -0.2901 2.4595 'International Tables Vol C Tables 4.2.6.8 and 6.1.1.4'
Pt Pt -1.7033 8.3905 'International Tables Vol C Tables 4.2.6.8 and 6.1.1.4'

loop_
_geom_angle_atom_site_label_1
_geom_angle_atom_site_label_2
_geom_angle_atom_site_label_3
_geom_angle
C1 Pt1 P1 97.63(18)
C1 Pt1 Br3 84.32(18)
P1 Pt1 Br3 97.63(5)
C1 Pt1 Br2 91.15(18)
P1 Pt1 Br2 83.81(5)
Br3 Pt1 Br2 175.40(2)
C1 Pt1 Br4 168.53(18)
P1 Pt1 Br4 93.07(5)
Br3 Pt1 Br4 90.20(3)
Br2 Pt1 Br4 94.10(3)
C1 Pt1 Br1 85.45(18)
P1 Pt1 Br1 170.21(5)
Br3 Pt1 Br1 91.91(3)
Br2 Pt1 Br1 86.85(3)
Br4 Pt1 Br1 84.67(3)
C8 Br1 Pt1 92.8(2)
C15 P1 C13 106.0(3)
C15 P1 C11 104.9(3)
C13 P1 C11 109.9(3)
C15 P1 Pt1 111.6(2)
C13 P1 Pt1 111.5(2)
C11 P1 Pt1 112.4(2)
C2 C1 C9 118.0(6)
C2 C1 Pt1 125.0(5)
C9 C1 Pt1 116.9(5)
C1 C2 C3 122.6(6)
C1 C2 H10 118.7
C3 C2 H10 118.7
C4 C3 C2 121.0(6)
C4 C3 H9 119.5
C2 C3 H9 119.5
C3 C4 C10 119.7(6)
C3 C4 H8 120.2
C10 C4 H8 120.2
C6 C5 C10 121.3(7)
C6 C5 H6 119.4
C10 C5 H6 119.4
C5 C6 C7 120.6(7)
C5 C6 H5 119.7
C7 C6 H5 119.7
C8 C7 C6 118.0(7)
C8 C7 H4 121.0
C6 C7 H4 121.0
C7 C8 C9 125.4(7)
C7 C8 Br1 117.8(5)
C9 C8 Br1 116.5(5)
C8 C9 C10 115.2(6)
C8 C9 C1 125.8(6)
C10 C9 C1 118.9(6)
C4 C10 C5 121.0(6)
C4 C10 C9 119.5(6)
C5 C10 C9 119.4(6)
C12 C11 P1 116.5(5)
C12 C11 H11A 108.2
P1 C11 H11A 108.2
C12 C11 H11B 108.2
P1 C11 H11B 108.2
H11A C11 H11B 107.3
C11 C12 H12A 109.5
C11 C12 H12B 109.5
H12A C12 H12B 109.5
C11 C12 H12C 109.5
H12A C12 H12C 109.5
H12B C12 H12C 109.5
C14 C13 P1 112.2(5)
C14 C13 H13A 109.2
P1 C13 H13A 109.2
C14 C13 H13B 109.2
P1 C13 H13B 109.2
H13A C13 H13B 107.9
C13 C14 H14A 109.5
C13 C14 H14B 109.5
H14A C14 H14B 109.5
C13 C14 H14C 109.5
H14A C14 H14C 109.5
H14B C14 H14C 109.5
C16 C15 P1 110.4(4)
C16 C15 H15A 109.6
P1 C15 H15A 109.6
C16 C15 H15B 109.6
P1 C15 H15B 109.6
H15A C15 H15B 108.1
C15 C16 H16A 109.5
C15 C16 H16B 109.5
H16A C16 H16B 109.5
C15 C16 H16C 109.5
H16A C16 H16C 109.5
H16B C16 H16C 109.5

loop_
_geom_bond_atom_site_label_1
_geom_bond_atom_site_label_2
_geom_bond_distance
Pt1 C1 2.062(6)
Pt1 P1 2.3000(17)
Pt1 Br3 2.4733(8)
Pt1 Br2 2.4742(8)
Pt1 Br4 2.5683(8)
Pt1 Br1 2.5782(8)
Br1 C8 1.925(7)
P1 C15 1.828(6)
P1 C13 1.831(7)
P1 C11 1.848(7)
C1 C2 1.349(9)
C1 C9 1.458(9)
C2 C3 1.416(9)
C2 H10 0.9500
C3 C4 1.358(10)
C3 H9 0.9500
C4 C10 1.418(9)
C4 H8 0.9500
C5 C6 1.365(10)
C5 C10 1.430(9)
C5 H6 0.9500
C6 C7 1.401(10)
C6 H5 0.9500
C7 C8 1.369(10)
C7 H4 0.9500
C8 C9 1.407(9)
C9 C10 1.437(9)
C11 C12 1.522(9)
C11 H11A 0.9900
C11 H11B 0.9900
C12 H12A 0.9800
C12 H12B 0.9800
C12 H12C 0.9800
C13 C14 1.526(9)
C13 H13A 0.9900
C13 H13B 0.9900
C14 H14A 0.9800
C14 H14B 0.9800
C14 H14C 0.9800
C15 C16 1.543(9)
C15 H15A 0.9900
C15 H15B 0.9900
C16 H16A 0.9800
C16 H16B 0.9800
C16 H16C 0.9800

loop_
_geom_torsion_atom_site_label_1
_geom_torsion_atom_site_label_2
_geom_torsion_atom_site_label_3
_geom_torsion_atom_site_label_4
_geom_torsion
C1 Pt1 Br1 C8 -12.6(3)
P1 Pt1 Br1 C8 96.2(3)
Br3 Pt1 Br1 C8 -96.7(2)
Br2 Pt1 Br1 C8 78.8(2)
Br4 Pt1 Br1 C8 173.3(2)
C1 Pt1 P1 C15 153.7(3)
Br3 Pt1 P1 C15 -121.0(2)
Br2 Pt1 P1 C15 63.4(2)
Br4 Pt1 P1 C15 -30.4(2)
Br1 Pt1 P1 C15 45.9(4)
C1 Pt1 P1 C13 -87.9(3)
Br3 Pt1 P1 C13 -2.6(2)
Br2 Pt1 P1 C13 -178.2(2)
Br4 Pt1 P1 C13 88.0(2)
Br1 Pt1 P1 C13 164.3(3)
C1 Pt1 P1 C11 36.1(3)
Br3 Pt1 P1 C11 121.4(2)
Br2 Pt1 P1 C11 -54.2(2)
Br4 Pt1 P1 C11 -148.0(2)
Br1 Pt1 P1 C11 -71.7(4)
P1 Pt1 C1 C2 25.8(6)
Br3 Pt1 C1 C2 -71.2(6)
Br2 Pt1 C1 C2 109.7(6)
Br4 Pt1 C1 C2 -133.0(8)
Br1 Pt1 C1 C2 -163.6(6)
P1 Pt1 C1 C9 -158.5(5)
Br3 Pt1 C1 C9 104.6(5)
Br2 Pt1 C1 C9 -74.6(5)
Br4 Pt1 C1 C9 42.8(12)
Br1 Pt1 C1 C9 12.2(5)
C9 C1 C2 C3 4.6(10)
Pt1 C1 C2 C3 -179.7(5)
C1 C2 C3 C4 -0.2(11)
C2 C3 C4 C10 -2.7(10)
C10 C5 C6 C7 -1.5(11)
C5 C6 C7 C8 1.0(10)
C6 C7 C8 C9 2.4(11)
C6 C7 C8 Br1 -170.7(5)
Pt1 Br1 C8 C7 -172.4(5)
Pt1 Br1 C8 C9 13.8(5)
C7 C8 C9 C10 -5.0(10)
Br1 C8 C9 C10 168.2(5)
C7 C8 C9 C1 178.7(7)
Br1 C8 C9 C1 -8.0(9)
C2 C1 C9 C8 169.9(6)
Pt1 C1 C9 C8 -6.1(9)
C2 C1 C9 C10 -6.2(9)
Pt1 C1 C9 C10 177.8(5)
C3 C4 C10 C5 -176.3(6)
C3 C4 C10 C9 0.9(10)
C6 C5 C10 C4 175.9(6)
C6 C5 C10 C9 -1.2(10)
C8 C9 C10 C4 -173.0(6)
C1 C9 C10 C4 3.5(9)
C8 C9 C10 C5 4.2(9)
C1 C9 C10 C5 -179.2(6)
C15 P1 C11 C12 105.2(5)
C13 P1 C11 C12 -8.4(6)
Pt1 P1 C11 C12 -133.3(5)
C15 P1 C13 C14 47.5(6)
C11 P1 C13 C14 160.4(5)
Pt1 P1 C13 C14 -74.3(5)
C13 P1 C15 C16 56.9(5)
C11 P1 C15 C16 -59.5(5)
Pt1 P1 C15 C16 178.5(4)
